data_7113746
loop_
_publ_author_name
'Salmon, Lionel'
'Thu\'ery, Pierre'
'Rivi\`ere, Eric'
'Girerd, Jean-Jacques'
'Ephritikhine, Michel'

_publ_section_title
;
 Structure and magnetism of the first strictly dinuclear compound
 containing paramagnetic 3d and 5f metal ions. Major influence of the CuII
 ion coordination on the exchange CuII--UIV interaction
;
_journal_coden_ASTM CHCOFS
_journal_issue 6
_journal_name_full
;
 Chemical Communications (Cambridge, United Kingdom)
;
_journal_page_first 762
_journal_page_last 763
_journal_paper_doi 10.1039/b212635d
_journal_year 2003
_chemical_formula_sum 'C61 H57 N9 O8 U Zn2'
_chemical_formula_weight 1412.93
_space_group_IT_number 29
_symmetry_cell_setting orthorhombic
_symmetry_space_group_name_Hall 'P 2c -2ac'
_symmetry_space_group_name_H-M 'P c a 21'
_atom_sites_solution_hydrogens geom
_atom_sites_solution_primary direct
_atom_sites_solution_secondary difmap
_audit_creation_method SHELXL-97
_cell_angle_alpha 90.00
_cell_angle_beta 90.00
_cell_angle_gamma 90.00
_cell_formula_units_Z 4
_cell_length_a 20.1496(19)
_cell_length_b 14.6344(15)
_cell_length_c 19.2905(12)
_cell_measurement_reflns_used 33720
_cell_measurement_temperature 100(2)
_cell_measurement_theta_max 25.68
_cell_measurement_theta_min 2.67
_cell_volume 5688.3(9)
_computing_cell_refinement 'DENZO-SMN (Otwinowski & Minor, 1997)'
_computing_data_collection 'Kappa-CCD software (Nonius B.V., 1998)'
_computing_data_reduction 'DENZO-SMN (Otwinowski & Minor, 1997)'
_computing_molecular_graphics 'SHELXTL (Sheldrick, 1999)'
_computing_publication_material 'SHELXTL (Sheldrick, 1999)'
_computing_structure_refinement 'SHELXL-97 (Sheldrick, 1997)'
_computing_structure_solution 'SHELXS-97 (Sheldrick, 1997)'
_diffrn_ambient_temperature 100(2)
_diffrn_measured_fraction_theta_full 0.938
_diffrn_measured_fraction_theta_max 0.938
_diffrn_measurement_device_type 'Nonius Kappa-CCD'
_diffrn_measurement_method '\f scans'
_diffrn_radiation_monochromator graphite
_diffrn_radiation_source 'fine-focus sealed tube'
_diffrn_radiation_type MoK\a
_diffrn_radiation_wavelength 0.71073
_diffrn_reflns_av_R_equivalents 0.0786
_diffrn_reflns_av_sigmaI/netI 0.0823
_diffrn_reflns_limit_h_max 24
_diffrn_reflns_limit_h_min -24
_diffrn_reflns_limit_k_max 17
_diffrn_reflns_limit_k_min -17
_diffrn_reflns_limit_l_max 20
_diffrn_reflns_limit_l_min -20
_diffrn_reflns_number 33720
_diffrn_reflns_theta_full 25.68
_diffrn_reflns_theta_max 25.68
_diffrn_reflns_theta_min 2.67
_diffrn_standards_decay_% none
_diffrn_standards_interval_time 0
_exptl_absorpt_coefficient_mu 3.741
_exptl_absorpt_correction_T_max 0.963
_exptl_absorpt_correction_T_min 0.314
_exptl_absorpt_correction_type empirical
_exptl_absorpt_process_details 'program DELABS from PLATON (Spek, 2000)'
_exptl_crystal_colour 'translucent dark orange'
_exptl_crystal_density_diffrn 1.650
_exptl_crystal_density_meas ?
_exptl_crystal_description platelet
_exptl_crystal_F_000 2808
_exptl_crystal_size_max 0.30
_exptl_crystal_size_mid 0.22
_exptl_crystal_size_min 0.01
_refine_diff_density_max 1.239
_refine_diff_density_min -1.511
_refine_diff_density_rms 0.134
_refine_ls_abs_structure_details 'Flack H D (1983), Acta Cryst. A39, 876-881'
_refine_ls_abs_structure_Flack 0.000(13)
_refine_ls_extinction_coef 0.0054(3)
_refine_ls_extinction_expression Fc^*^=kFc[1+0.001xFc^2^\l^3^/sin(2\q)]^-1/4^
_refine_ls_extinction_method SHELXL
_refine_ls_goodness_of_fit_ref 0.956
_refine_ls_hydrogen_treatment mixed
_refine_ls_matrix_type full
_refine_ls_number_parameters 736
_refine_ls_number_reflns 9915
_refine_ls_number_restraints 273
_refine_ls_restrained_S_all 0.948
_refine_ls_R_factor_all 0.1896
_refine_ls_R_factor_gt 0.0741
_refine_ls_shift/su_max 0.001
_refine_ls_shift/su_mean 0.000
_refine_ls_structure_factor_coef Fsqd
_refine_ls_weighting_details 'calc w=1/[\s^2^(Fo^2^)+(0.0515P)^2^] where P=(Fo^2^+2Fc^2^)/3'
_refine_ls_weighting_scheme calc
_refine_ls_wR_factor_gt 0.1281
_refine_ls_wR_factor_ref 0.1679
_reflns_number_gt 4595
_reflns_number_total 9915
_reflns_threshold_expression >2sigma(I)
_cod_duplicate_entry 7104026
_cod_data_source_file b212635d.txt
_cod_data_source_block 4.3py
_cod_depositor_comments
;
The following automatic conversions were performed:

'_exptl_crystal_density_meas' value 'not measured' was changed to '?'
- the value is perceived as not measured.

Automatic conversion script
Id: cif_fix_values 3008 2015-01-20 13:52:24Z robertas 
;
_cod_original_sg_symbol_H-M Pca2~1~
_cod_database_code 7113746

loop_
_symmetry_equiv_pos_as_xyz
'x, y, z'
'-x, -y, z+1/2'
'x+1/2, -y, z'
'-x+1/2, y, z+1/2'

loop_
_atom_site_label
_atom_site_type_symbol
_atom_site_fract_x
_atom_site_fract_y
_atom_site_fract_z
_atom_site_U_iso_or_equiv
_atom_site_adp_type
_atom_site_occupancy
_atom_site_symmetry_multiplicity
_atom_site_calc_flag
_atom_site_refinement_flags
U U 0.12809(3) 0.34524(5) 0.16125(5) 0.0503(3) Uani 1 1 d .
Zn1 Zn 0.00529(12) 0.3988(2) 0.29101(13) 0.0744(9) Uani 1 1 d .
Zn2 Zn 0.22642(11) 0.30185(16) 0.00509(11) 0.0462(6) Uani 1 1 d .
O1 O 0.1234(7) 0.1857(9) 0.1823(6) 0.071(5) Uani 1 1 d .
O2 O 0.0646(7) 0.2983(13) 0.2603(6) 0.065(5) Uani 1 1 d .
O3 O 0.0731(6) 0.4607(11) 0.2287(7) 0.062(4) Uani 1 1 d .
O4 O 0.1476(6) 0.5005(9) 0.1284(7) 0.051(4) Uani 1 1 d .
O5 O 0.0260(6) 0.3342(10) 0.1058(7) 0.059(4) Uani 1 1 d .
O6 O 0.1347(6) 0.3092(8) 0.0400(7) 0.051(4) Uani 1 1 d .
O7 O 0.2358(7) 0.3208(9) 0.1084(7) 0.045(4) Uani 1 1 d .
O8 O 0.2183(7) 0.3525(10) 0.2368(7) 0.056(4) Uani 1 1 d .
N1 N -0.0067(10) 0.3388(19) 0.3853(10) 0.089(6) Uani 1 1 d U
N2 N 0.0088(11) 0.5189(17) 0.3522(10) 0.085(7) Uani 1 1 d U
N3 N 0.2035(9) 0.2006(12) -0.0639(7) 0.052(5) Uani 1 1 d .
N4 N 0.3139(8) 0.2382(10) 0.0056(8) 0.050(4) Uani 1 1 d .
C1 C 0.0902(11) 0.1495(19) 0.2384(10) 0.059(5) Uani 1 1 d U
C2 C 0.0604(10) 0.215(2) 0.2832(12) 0.074(8) Uani 1 1 d D
C3 C 0.0284(12) 0.191(2) 0.3450(11) 0.077(7) Uani 1 1 d DU
C4 C 0.0254(13) 0.096(2) 0.3562(15) 0.096(9) Uani 1 1 d U
H4 H 0.0034 0.0770 0.3959 0.115 Uiso 1 1 calc R
C5 C 0.0507(13) 0.032(2) 0.3159(14) 0.093(8) Uani 1 1 d U
H5 H 0.0452 -0.0295 0.3275 0.111 Uiso 1 1 calc R
C6 C 0.0873(13) 0.057(2) 0.2533(13) 0.082(8) Uani 1 1 d U
H6 H 0.1073 0.0134 0.2251 0.098 Uiso 1 1 calc R
C7 C 0.0022(13) 0.253(2) 0.3910(14) 0.088(8) Uani 1 1 d U
H7 H -0.0113 0.2286 0.4331 0.106 Uiso 1 1 calc R
C8 C -0.0157(14) 0.4208(19) 0.4411(14) 0.089(9) Uani 1 1 d DU
C9 C -0.0424(18) 0.511(2) 0.4148(18) 0.086(12) Uani 1 1 d DU
H9A H -0.0375 0.5602 0.4483 0.103 Uiso 1 1 calc R
H9B H -0.0881 0.5072 0.3994 0.103 Uiso 1 1 calc R
C10 C 0.0295(13) 0.600(2) 0.3337(14) 0.087(8) Uani 1 1 d U
H10 H 0.0185 0.6494 0.3616 0.105 Uiso 1 1 calc R
C11 C 0.0675(10) 0.6164(16) 0.2740(10) 0.060(6) Uani 1 1 d DU
C12 C 0.0882(13) 0.5516(19) 0.2249(12) 0.084(8) Uani 1 1 d DU
C13 C 0.1257(10) 0.5712(16) 0.1718(12) 0.059(6) Uani 1 1 d U
C14 C 0.1418(8) 0.6581(16) 0.1586(19) 0.064(5) Uani 1 1 d U
H14 H 0.1661 0.6720 0.1190 0.076 Uiso 1 1 calc R
C15 C 0.1239(14) 0.724(2) 0.2007(13) 0.114(10) Uani 1 1 d DU
H15 H 0.1374 0.7833 0.1906 0.136 Uiso 1 1 calc R
C16 C 0.0860(11) 0.710(2) 0.2591(11) 0.081(8) Uani 1 1 d DU
H16 H 0.0729 0.7577 0.2876 0.098 Uiso 1 1 calc R
C17 C -0.071(2) 0.390(3) 0.490(2) 0.138(17) Uani 1 1 d U
H17A H -0.0897 0.4427 0.5132 0.206 Uiso 1 1 calc R
H17B H -0.0533 0.3491 0.5244 0.206 Uiso 1 1 calc R
H17C H -0.1052 0.3597 0.4644 0.206 Uiso 1 1 calc R
C18 C 0.0494(10) 0.4293(16) 0.4825(10) 0.068(6) Uani 1 1 d U
H18A H 0.0859 0.4366 0.4510 0.102 Uiso 1 1 calc R
H18B H 0.0560 0.3751 0.5097 0.102 Uiso 1 1 calc R
H18C H 0.0469 0.4814 0.5126 0.102 Uiso 1 1 calc R
C19 C 0.0205(9) 0.2909(14) 0.0430(9) 0.038(4) Uani 1 1 d U
C20 C 0.0821(10) 0.2770(14) 0.0099(10) 0.048(5) Uani 1 1 d .
C21 C 0.0801(11) 0.2207(16) -0.0517(11) 0.061(6) Uani 1 1 d .
C22 C 0.0172(11) 0.1844(16) -0.0757(11) 0.059(6) Uani 1 1 d U
H22 H 0.0156 0.1424 -0.1118 0.071 Uiso 1 1 calc R
C23 C -0.0407(14) 0.214(2) -0.0436(14) 0.096(9) Uani 1 1 d U
H23 H -0.0813 0.1972 -0.0627 0.115 Uiso 1 1 calc R
C24 C -0.0400(10) 0.2678(14) 0.0171(10) 0.057(6) Uani 1 1 d .
H24 H -0.0792 0.2866 0.0383 0.068 Uiso 1 1 calc R
C25 C 0.1398(11) 0.1776(14) -0.0780(10) 0.056(6) Uani 1 1 d .
H25 H 0.1336 0.1286 -0.1080 0.068 Uiso 1 1 calc R
C26 C 0.2611(10) 0.1399(15) -0.0791(12) 0.061(6) Uani 1 1 d DU
C27 C 0.3246(10) 0.1913(15) -0.0627(11) 0.065(6) Uani 1 1 d D
H27A H 0.3618 0.1493 -0.0598 0.078 Uiso 1 1 calc R
H27B H 0.3340 0.2358 -0.0987 0.078 Uiso 1 1 calc R
C28 C 0.3561(11) 0.2355(16) 0.0544(11) 0.065(6) Uani 1 1 d U
H28 H 0.3972 0.2104 0.0435 0.078 Uiso 1 1 calc R
C29 C 0.3478(8) 0.2669(14) 0.1250(10) 0.045(5) Uani 1 1 d .
C30 C 0.2903(9) 0.3062(15) 0.1479(9) 0.050(6) Uani 1 1 d .
C31 C 0.2790(11) 0.3265(14) 0.2180(10) 0.047(5) Uani 1 1 d .
C32 C 0.3342(10) 0.3192(13) 0.2604(11) 0.050(6) Uani 1 1 d .
H32 H 0.3306 0.3368 0.3066 0.060 Uiso 1 1 calc R
C33 C 0.3928(11) 0.2878(16) 0.2373(11) 0.060(6) Uani 1 1 d U
H33 H 0.4285 0.2860 0.2678 0.073 Uiso 1 1 calc R
C34 C 0.4020(10) 0.2583(14) 0.1711(14) 0.072(7) Uani 1 1 d .
H34 H 0.4422 0.2335 0.1567 0.086 Uiso 1 1 calc R
C35 C 0.2520(13) 0.0506(18) -0.0327(12) 0.081(8) Uani 1 1 d U
H35A H 0.2918 0.0147 -0.0344 0.121 Uiso 1 1 calc R
H35B H 0.2155 0.0152 -0.0502 0.121 Uiso 1 1 calc R
H35C H 0.2431 0.0681 0.0144 0.121 Uiso 1 1 calc R
C36 C 0.2598(12) 0.1166(16) -0.1591(10) 0.074(7) Uani 1 1 d .
H36A H 0.2622 0.1722 -0.1854 0.111 Uiso 1 1 calc R
H36B H 0.2195 0.0849 -0.1701 0.111 Uiso 1 1 calc R
H36C H 0.2971 0.0785 -0.1703 0.111 Uiso 1 1 calc R
N5 N -0.0820(8) 0.4073(12) 0.2397(8) 0.048(4) Uani 1 1 d .
C37 C -0.1377(9) 0.3722(16) 0.2616(10) 0.065(7) Uani 1 1 d .
H37 H -0.1356 0.3360 0.3012 0.077 Uiso 1 1 calc R
C38 C -0.1988(11) 0.3834(16) 0.2321(11) 0.070(7) Uani 1 1 d .
H38 H -0.2363 0.3548 0.2500 0.084 Uiso 1 1 calc R
C39 C -0.2024(11) 0.4414(16) 0.1725(11) 0.067(7) Uani 1 1 d .
H39 H -0.2426 0.4526 0.1504 0.081 Uiso 1 1 calc R
C40 C -0.1443(9) 0.4799(14) 0.1488(10) 0.049(6) Uani 1 1 d .
H40 H -0.1453 0.5200 0.1114 0.059 Uiso 1 1 calc R
C41 C -0.0847(10) 0.4594(14) 0.1804(11) 0.060(7) Uani 1 1 d .
H41 H -0.0455 0.4812 0.1611 0.072 Uiso 1 1 calc R
N6 N 0.2479(7) 0.4250(11) -0.0434(7) 0.031(4) Uani 1 1 d .
C42 C 0.2455(10) 0.5013(19) -0.0085(10) 0.057(7) Uani 1 1 d .
H42 H 0.2260 0.5013 0.0352 0.068 Uiso 1 1 calc R
C43 C 0.2703(12) 0.5801(15) -0.0336(12) 0.069(7) Uani 1 1 d .
H43 H 0.2695 0.6317 -0.0055 0.082 Uiso 1 1 calc R
C44 C 0.2968(11) 0.5875(15) -0.0993(11) 0.061(6) Uani 1 1 d .
H44 H 0.3122 0.6427 -0.1170 0.073 Uiso 1 1 calc R
C45 C 0.2990(12) 0.5065(15) -0.1374(11) 0.063(7) Uani 1 1 d .
H45 H 0.3167 0.5050 -0.1819 0.075 Uiso 1 1 calc R
C46 C 0.2741(9) 0.4289(15) -0.1067(11) 0.048(6) Uani 1 1 d .
H46 H 0.2757 0.3749 -0.1321 0.057 Uiso 1 1 calc R
N7 N 0.0111(9) -0.1209(13) 0.0494(9) 0.065(5) Uani 1 1 d U
C47 C -0.0054(12) -0.0347(18) 0.0468(11) 0.069(6) Uani 1 1 d U
H47 H -0.0491 -0.0221 0.0345 0.083 Uiso 1 1 calc R
C48 C 0.0343(12) 0.040(2) 0.0601(12) 0.079(7) Uani 1 1 d U
H48 H 0.0175 0.0989 0.0576 0.095 Uiso 1 1 calc R
C49 C 0.1005(14) 0.0241(19) 0.0774(14) 0.085(9) Uani 1 1 d DU
H49 H 0.1302 0.0720 0.0842 0.102 Uiso 1 1 calc R
C50 C 0.1198(17) -0.0661(19) 0.0840(17) 0.124(11) Uani 1 1 d DU
H50 H 0.1620 -0.0836 0.0982 0.149 Uiso 1 1 calc R
C51 C 0.0699(14) -0.1287(19) 0.0674(14) 0.094(9) Uani 1 1 d U
H51 H 0.0838 -0.1892 0.0705 0.112 Uiso 1 1 calc R
N8 N 0.2216(15) 0.822(2) -0.0411(14) 0.111(9) Uani 1 1 d U
C52 C 0.2778(12) 0.8172(17) -0.0719(13) 0.075(7) Uani 1 1 d U
H52 H 0.3147 0.8000 -0.0460 0.090 Uiso 1 1 calc R
C53 C 0.2866(18) 0.836(2) -0.1400(19) 0.126(14) Uani 1 1 d DU
H53 H 0.3287 0.8362 -0.1598 0.151 Uiso 1 1 calc R
C54 C 0.2307(16) 0.855(2) -0.1792(17) 0.129(11) Uani 1 1 d DU
H54 H 0.2356 0.8716 -0.2254 0.155 Uiso 1 1 calc R
C55 C 0.1679(15) 0.849(2) -0.1513(14) 0.104(9) Uani 1 1 d U
H55 H 0.1299 0.8533 -0.1784 0.125 Uiso 1 1 calc R
C56 C 0.1651(14) 0.8365(19) -0.0818(14) 0.092(8) Uani 1 1 d U
H56 H 0.1238 0.8379 -0.0601 0.111 Uiso 1 1 calc R
N9 N -0.2184(14) 0.085(2) 0.1355(13) 0.137(10) Uani 1 1 d U
C57 C -0.1706(14) 0.146(3) 0.1373(14) 0.125(12) Uani 1 1 d DU
H57 H -0.1807 0.2035 0.1201 0.150 Uiso 1 1 calc R
C58 C -0.1066(12) 0.134(2) 0.162(2) 0.110(8) Uani 1 1 d DU
H58 H -0.0752 0.1802 0.1603 0.132 Uiso 1 1 calc R
C59 C -0.0919(17) 0.047(3) 0.1895(15) 0.129(12) Uani 1 1 d U
H59 H -0.0502 0.0345 0.2077 0.155 Uiso 1 1 calc R
C60 C -0.1423(14) -0.021(2) 0.1890(13) 0.100(10) Uani 1 1 d U
H60 H -0.1329 -0.0798 0.2047 0.119 Uiso 1 1 calc R
C61 C -0.2053(15) 0.000(2) 0.165(2) 0.125(10) Uani 1 1 d U
H61 H -0.2393 -0.0426 0.1691 0.150 Uiso 1 1 calc R

loop_
_atom_site_aniso_label
_atom_site_aniso_U_11
_atom_site_aniso_U_22
_atom_site_aniso_U_33
_atom_site_aniso_U_23
_atom_site_aniso_U_13
_atom_site_aniso_U_12
U 0.0414(3) 0.0626(5) 0.0468(3) 0.0067(6) 0.0021(6) -0.0058(4)
Zn1 0.0420(15) 0.130(3) 0.0512(15) 0.0088(16) 0.0077(11) 0.0025(16)
Zn2 0.0528(14) 0.0400(16) 0.0459(12) -0.0006(11) 0.0048(10) -0.0030(12)
O1 0.093(10) 0.057(11) 0.063(12) 0.037(7) 0.009(7) -0.025(9)
O2 0.046(9) 0.108(15) 0.040(8) 0.015(8) 0.010(6) -0.004(9)
O3 0.025(7) 0.064(12) 0.096(10) 0.018(9) 0.008(6) 0.013(7)
O4 0.057(9) 0.043(11) 0.052(8) 0.008(6) -0.008(6) -0.015(7)
O5 0.031(7) 0.048(10) 0.100(10) 0.031(8) 0.013(7) -0.016(7)
O6 0.027(7) 0.036(9) 0.088(10) -0.004(6) -0.006(6) -0.011(6)
O7 0.063(10) 0.023(10) 0.049(8) 0.015(6) 0.002(7) 0.008(8)
O8 0.039(8) 0.064(12) 0.063(9) 0.007(8) -0.007(6) -0.007(8)
N1 0.089(9) 0.095(10) 0.083(9) 0.006(8) -0.001(7) 0.005(9)
N2 0.093(10) 0.097(11) 0.064(9) -0.018(8) 0.007(8) -0.007(8)
N3 0.079(13) 0.041(12) 0.036(10) 0.006(8) 0.003(8) -0.023(10)
N4 0.081(12) 0.025(11) 0.045(9) 0.000(8) 0.019(9) -0.001(9)
C1 0.068(9) 0.055(10) 0.054(8) 0.009(8) 0.004(7) -0.016(8)
C2 0.044(14) 0.08(2) 0.099(19) 0.036(18) 0.003(12) 0.000(14)
C3 0.074(10) 0.079(11) 0.077(10) 0.009(8) 0.002(8) 0.001(9)
C4 0.089(11) 0.105(12) 0.093(11) 0.003(9) -0.007(9) -0.011(9)
C5 0.099(11) 0.087(12) 0.092(11) 0.016(9) -0.009(9) -0.007(9)
C6 0.081(11) 0.082(12) 0.082(10) -0.001(9) 0.007(8) 0.000(9)
C7 0.080(11) 0.096(12) 0.089(11) 0.006(9) 0.021(8) -0.009(9)
C8 0.084(11) 0.093(12) 0.089(11) -0.003(9) -0.003(8) 0.006(9)
C9 0.084(14) 0.080(15) 0.095(14) -0.001(9) -0.007(9) 0.003(9)
C10 0.080(11) 0.091(12) 0.091(11) 0.004(9) -0.008(8) 0.000(9)
C11 0.058(9) 0.068(10) 0.054(9) -0.009(8) 0.004(7) 0.007(8)
C12 0.075(11) 0.091(12) 0.087(11) -0.008(9) -0.002(8) -0.004(9)
C13 0.056(8) 0.069(10) 0.053(9) -0.009(8) -0.005(8) 0.006(8)
C14 0.065(9) 0.062(9) 0.064(8) -0.001(9) 0.008(9) -0.001(8)
C15 0.114(12) 0.109(13) 0.118(12) 0.010(9) 0.000(9) 0.001(9)
C16 0.079(10) 0.084(11) 0.081(10) -0.007(9) -0.006(8) 0.011(9)
C17 0.138(18) 0.138(18) 0.137(18) 0.000(5) 0.002(5) 0.000(5)
C18 0.077(10) 0.068(10) 0.060(9) -0.008(8) -0.016(8) 0.000(8)
C19 0.029(8) 0.047(9) 0.038(7) 0.002(7) -0.005(6) -0.011(7)
C20 0.057(14) 0.042(15) 0.045(12) 0.023(11) 0.019(10) -0.007(11)
C21 0.059(15) 0.056(18) 0.069(15) 0.026(12) 0.002(11) -0.023(13)
C22 0.063(9) 0.052(10) 0.062(9) 0.005(7) -0.016(7) -0.006(8)
C23 0.094(11) 0.093(12) 0.100(11) 0.008(9) -0.010(9) -0.011(9)
C24 0.054(14) 0.057(17) 0.059(13) 0.011(11) -0.011(10) 0.007(11)
C25 0.084(17) 0.041(17) 0.044(12) -0.012(9) -0.003(10) -0.009(12)
C26 0.069(10) 0.055(10) 0.058(9) -0.003(8) -0.009(8) 0.006(8)
C27 0.084(17) 0.027(15) 0.083(17) 0.014(12) 0.022(12) -0.017(12)
C28 0.059(10) 0.066(10) 0.069(9) -0.005(8) 0.003(8) -0.010(8)
C29 0.015(9) 0.041(15) 0.080(14) 0.010(11) 0.004(9) 0.008(9)
C30 0.055(12) 0.058(15) 0.037(15) 0.007(10) 0.000(9) 0.006(10)
C31 0.045(13) 0.042(16) 0.053(12) 0.003(10) -0.017(10) -0.009(11)
C32 0.054(13) 0.034(16) 0.063(13) 0.013(9) -0.008(10) 0.000(10)
C33 0.056(9) 0.057(10) 0.068(9) 0.005(8) -0.004(7) 0.001(8)
C34 0.060(13) 0.058(16) 0.099(18) -0.030(16) -0.037(15) 0.012(11)
C35 0.091(11) 0.068(11) 0.083(10) -0.003(8) -0.011(8) 0.003(9)
C36 0.10(2) 0.062(19) 0.058(15) 0.001(12) 0.006(12) 0.010(15)
N5 0.045(10) 0.050(13) 0.051(10) 0.003(9) 0.006(7) 0.002(9)
C37 0.035(13) 0.11(2) 0.047(12) 0.022(11) 0.004(8) -0.003(12)
C38 0.060(16) 0.08(2) 0.068(16) 0.012(12) 0.013(11) -0.016(13)
C39 0.078(15) 0.088(19) 0.036(14) -0.002(12) -0.013(10) 0.021(13)
C40 0.059(14) 0.049(14) 0.040(15) 0.017(9) -0.009(8) 0.005(10)
C41 0.068(15) 0.020(13) 0.09(2) 0.007(11) 0.015(11) -0.003(11)
N6 0.033(9) 0.021(11) 0.039(10) 0.001(7) -0.009(7) -0.007(7)
C42 0.049(13) 0.10(2) 0.026(11) -0.006(11) 0.016(9) -0.013(13)
C43 0.10(2) 0.022(15) 0.083(17) -0.011(12) 0.009(14) -0.029(14)
C44 0.100(18) 0.021(15) 0.062(14) 0.003(11) 0.021(12) 0.008(12)
C45 0.11(2) 0.034(17) 0.048(13) 0.018(11) 0.038(12) -0.018(13)
C46 0.041(12) 0.043(16) 0.060(13) -0.015(11) -0.003(9) 0.008(11)
N7 0.059(8) 0.058(9) 0.077(8) 0.000(7) -0.015(7) -0.005(7)
C47 0.070(10) 0.067(10) 0.072(9) -0.003(8) -0.006(8) 0.005(9)
C48 0.079(10) 0.080(11) 0.077(10) 0.005(8) -0.004(8) -0.009(9)
C49 0.087(12) 0.078(12) 0.089(11) 0.003(9) 0.000(8) 0.000(9)
C50 0.116(13) 0.123(14) 0.135(13) 0.002(9) -0.002(9) -0.004(10)
C51 0.096(11) 0.083(12) 0.101(11) -0.002(9) -0.018(9) 0.003(9)
N8 0.110(12) 0.105(13) 0.119(12) 0.006(9) -0.003(9) 0.006(9)
C52 0.071(10) 0.068(11) 0.086(10) 0.003(8) -0.004(8) 0.010(8)
C53 0.127(16) 0.120(16) 0.130(16) -0.001(9) 0.000(9) 0.008(10)
C54 0.137(14) 0.125(14) 0.127(13) -0.003(9) -0.006(9) -0.006(10)
C55 0.107(11) 0.107(12) 0.097(11) -0.004(9) -0.008(9) -0.008(9)
C56 0.099(11) 0.087(12) 0.091(11) 0.002(9) -0.013(9) -0.006(9)
N9 0.142(13) 0.136(13) 0.133(13) 0.006(9) 0.003(9) 0.003(9)
C57 0.124(14) 0.130(14) 0.121(14) 0.006(9) 0.002(9) 0.006(10)
C58 0.118(11) 0.117(12) 0.095(10) 0.003(10) 0.007(10) 0.006(9)
C59 0.132(14) 0.134(15) 0.121(14) -0.002(9) -0.003(9) 0.013(10)
C60 0.104(12) 0.095(13) 0.101(13) -0.008(9) 0.003(8) 0.016(9)
C61 0.130(13) 0.124(13) 0.121(12) -0.008(10) -0.005(10) 0.004(9)

loop_
_atom_type_symbol
_atom_type_description
_atom_type_scat_dispersion_real
_atom_type_scat_dispersion_imag
_atom_type_scat_source
C C 0.0033 0.0016 'International Tables Vol C Tables 4.2.6.8 and 6.1.1.4'
H H 0.0000 0.0000 'International Tables Vol C Tables 4.2.6.8 and 6.1.1.4'
N N 0.0061 0.0033 'International Tables Vol C Tables 4.2.6.8 and 6.1.1.4'
O O 0.0106 0.0060 'International Tables Vol C Tables 4.2.6.8 and 6.1.1.4'
Zn Zn 0.2839 1.4301 'International Tables Vol C Tables 4.2.6.8 and 6.1.1.4'
U U -9.6767 9.6646 'International Tables Vol C Tables 4.2.6.8 and 6.1.1.4'

loop_
_geom_angle_atom_site_label_1
_geom_angle_atom_site_label_2
_geom_angle_atom_site_label_3
_geom_angle
O5 U O8 168.7(5)
O5 U O1 88.6(5)
O8 U O1 88.2(5)
O5 U O4 95.1(4)
O8 U O4 89.7(5)
O1 U O4 170.8(5)
O5 U O2 82.8(5)
O8 U O2 86.0(5)
O1 U O2 63.9(5)
O4 U O2 124.8(5)
O5 U O3 83.7(5)
O8 U O3 89.4(5)
O1 U O3 125.5(5)
O4 U O3 63.4(5)
O2 U O3 61.6(6)
O5 U O6 65.5(5)
O8 U O6 125.2(4)
O1 U O6 87.3(4)
O4 U O6 86.6(4)
O2 U O6 137.9(5)
O3 U O6 135.0(4)
O5 U O7 126.1(5)
O8 U O7 64.6(5)
O1 U O7 87.9(5)
O4 U O7 83.2(4)
O2 U O7 140.3(5)
O3 U O7 138.1(5)
O6 U O7 60.6(4)
Zn1 U Zn2 168.59(6)
O2 Zn1 N5 115.0(6)
O2 Zn1 O3 75.5(6)
N5 Zn1 O3 105.5(6)
O2 Zn1 N1 91.1(8)
N5 Zn1 N1 111.1(7)
O3 Zn1 N1 143.2(7)
O2 Zn1 N2 139.6(8)
N5 Zn1 N2 104.5(8)
O3 Zn1 N2 86.4(8)
N1 Zn1 N2 82.2(10)
O6 Zn2 N4 148.6(6)
O6 Zn2 O7 75.2(5)
N4 Zn2 O7 88.6(6)
O6 Zn2 N3 92.9(6)
N4 Zn2 N3 82.2(7)
O7 Zn2 N3 139.7(6)
O6 Zn2 N6 107.6(6)
N4 Zn2 N6 102.9(6)
O7 Zn2 N6 107.8(6)
N3 Zn2 N6 112.5(6)
C7 N1 C8 133(2)
C10 N2 C9 119(2)
C25 N3 C26 123.3(17)
C28 N4 C27 122.7(18)
O1 C1 C6 124(2)
O1 C1 C2 115(2)
C6 C1 C2 121(2)
O2 C2 C3 124(3)
O2 C2 C1 113.5(19)
C3 C2 C1 123(2)
C7 C3 C2 124(3)
C7 C3 C4 122(3)
C2 C3 C4 113(3)
C5 C4 C3 127(3)
C4 C5 C6 120(3)
C1 C6 C5 116(3)
N1 C7 C3 130(3)
C9 C8 C17 102(3)
C9 C8 C18 114(3)
C17 C8 C18 109(3)
C9 C8 N1 118(2)
C17 C8 N1 106(3)
C18 C8 N1 108.0(19)
C8 C9 N2 95(2)
N2 C10 C11 124(3)
C12 C11 C10 127(3)
C12 C11 C16 115(2)
C10 C11 C16 118(2)
C13 C12 O3 112.6(19)
C13 C12 C11 124(3)
O3 C12 C11 124(2)
C12 C13 C14 120(3)
C12 C13 O4 119(2)
C14 C13 O4 121(2)
C15 C14 C13 121(3)
C14 C15 C16 123(3)
C15 C16 C11 117(3)
C24 C19 O5 120.7(17)
C24 C19 C20 126(2)
O5 C19 C20 113.3(16)
O6 C20 C19 117.6(19)
O6 C20 C21 126.7(17)
C19 C20 C21 115.4(19)
C25 C21 C20 120.8(18)
C25 C21 C22 117(2)
C20 C21 C22 120(2)
C23 C22 C21 119(2)
C22 C23 C24 122(2)
C19 C24 C23 117(2)
N3 C25 C21 127.4(19)
N3 C26 C27 108.6(18)
N3 C26 C36 108.0(15)
C27 C26 C36 108.8(19)
N3 C26 C35 106.8(19)
C27 C26 C35 112.8(17)
C36 C26 C35 111.7(19)
N4 C27 C26 106.7(16)
N4 C28 C29 128(2)
C30 C29 C34 119(2)
C30 C29 C28 122.3(18)
C34 C29 C28 118.3(18)
O7 C30 C29 125.0(18)
O7 C30 C31 112.1(18)
C29 C30 C31 122.5(18)
O8 C31 C32 126.8(19)
O8 C31 C30 118.2(16)
C32 C31 C30 115(2)
C33 C32 C31 122(2)
C32 C33 C34 123(2)
C33 C34 C29 117(2)
C37 N5 C41 117.0(18)
N5 C37 C38 126(2)
C37 C38 C39 117(2)
C40 C39 C38 118(2)
C39 C40 C41 120(2)
N5 C41 C40 121.4(19)
C42 N6 C46 116.9(18)
N6 C42 C43 122.1(18)
C42 C43 C44 123(2)
C43 C44 C45 115(2)
C46 C45 C44 118(2)
N6 C46 C45 125(2)
C51 N7 C47 110(2)
N7 C47 C48 128(2)
C47 C48 C49 118(3)
C50 C49 C48 117(3)
C49 C50 C51 114(3)
N7 C51 C50 134(3)
C52 N8 C56 118(3)
N8 C52 C53 124(3)
C52 C53 C54 118(3)
C55 C54 C53 121(3)
C56 C55 C54 116(3)
C55 C56 N8 123(3)
C57 N9 C61 117(3)
N9 C57 C58 128(3)
C57 C58 C59 116(3)
C58 C59 C60 119(3)
C61 C60 C59 120(3)
C60 C61 N9 121(3)

loop_
_geom_bond_atom_site_label_1
_geom_bond_atom_site_label_2
_geom_bond_distance
U O5 2.324(13)
U O8 2.332(13)
U O1 2.372(13)
U O4 2.392(13)
U O2 2.400(12)
U O3 2.404(15)
U O6 2.402(13)
U O7 2.425(14)
U Zn1 3.606(3)
U Zn2 3.661(2)
Zn1 O2 1.985(17)
Zn1 N5 2.023(16)
Zn1 O3 2.032(14)
Zn1 N1 2.03(2)
Zn1 N2 2.12(2)
Zn2 O6 1.970(12)
Zn2 N4 1.994(16)
Zn2 O7 2.021(13)
Zn2 N3 2.044(17)
Zn2 N6 2.077(15)
O1 C1 1.38(2)
O2 C2 1.29(3)
O2 O3 2.46(2)
O2 N1 2.87(2)
O3 C12 1.37(3)
O3 N2 2.84(2)
O4 C13 1.40(2)
O5 C19 1.37(2)
O6 C20 1.30(2)
O6 O7 2.435(18)
O6 N3 2.91(2)
O7 C30 1.35(2)
O7 N4 2.80(2)
O8 C31 1.33(2)
N1 C7 1.27(3)
N1 C8 1.62(3)
N1 N2 2.73(4)
N2 C10 1.31(3)
N2 C9 1.59(4)
N3 C25 1.36(2)
N3 C26 1.49(3)
N3 N4 2.66(2)
N4 C28 1.27(2)
N4 C27 1.50(2)
C1 C6 1.39(3)
C1 C2 1.43(3)
C2 C3 1.40(3)
C3 C7 1.37(3)
C3 C4 1.41(3)
C4 C5 1.33(4)
C5 C6 1.46(3)
C8 C9 1.51(4)
C8 C17 1.53(5)
C8 C18 1.54(3)
C10 C11 1.40(3)
C11 C12 1.40(3)
C11 C16 1.44(3)
C12 C13 1.31(3)
C13 C14 1.34(3)
C14 C15 1.31(4)
C15 C16 1.38(3)
C19 C24 1.36(2)
C19 C20 1.41(2)
C20 C21 1.45(3)
C21 C25 1.45(3)
C21 C22 1.45(3)
C22 C23 1.39(3)
C23 C24 1.41(3)
C26 C27 1.52(3)
C26 C36 1.58(3)
C26 C35 1.59(3)
C28 C29 1.45(3)
C29 C30 1.37(2)
C29 C34 1.41(3)
C30 C31 1.40(3)
C31 C32 1.39(3)
C32 C33 1.34(3)
C33 C34 1.36(3)
N5 C37 1.31(2)
N5 C41 1.38(2)
C37 C38 1.36(3)
C38 C39 1.43(3)
C39 C40 1.38(3)
C40 C41 1.38(2)
N6 C42 1.31(3)
N6 C46 1.33(2)
C42 C43 1.35(3)
C43 C44 1.38(3)
C44 C45 1.39(3)
C45 C46 1.38(3)
N7 C51 1.24(3)
N7 C47 1.31(3)
C47 C48 1.38(3)
C48 C49 1.39(3)
C49 C50 1.38(4)
C50 C51 1.40(3)
N8 C52 1.28(3)
N8 C56 1.40(3)
C52 C53 1.35(4)
C53 C54 1.38(5)
C54 C55 1.38(4)
C55 C56 1.35(3)
N9 C57 1.31(3)
N9 C61 1.40(3)
C57 C58 1.39(4)
C58 C59 1.41(4)
C59 C60 1.42(4)
C60 C61 1.39(3)
